data_7121759
loop_
_publ_author_name
'Vlahopoulou, G.'
'M\"oller, S'
'Haak, J.'
'Hasche, P.'
'Drexler, H.-J.'
'Heller, D.'
'Beweries, T.'

_publ_section_title
;
 Synthesis of Rh(iii) thiophosphinito pincer hydrido complexes by
 base-free C-H bond activation at room temperature.
;
_journal_issue 49
_journal_name_full 'Chemical communications (Cambridge, England)'
_journal_page_first 6292
_journal_page_last 6295
_journal_paper_doi 10.1039/c8cc03913e
_journal_volume 54
_journal_year 2018
_chemical_formula_sum 'C78 H76 Cl8 O4 P4 Rh4'
_chemical_formula_weight 1896.50
_chemical_properties_physical Air-sensitive,Moisture-sensitive
_space_group_crystal_system triclinic
_space_group_IT_number 2
_space_group_name_Hall '-P 1'
_space_group_name_H-M_alt 'P -1'
_symmetry_space_group_name_Hall '-P 1'
_symmetry_space_group_name_H-M 'P -1'
_atom_sites_solution_hydrogens geom
_audit_creation_method SHELXL-2014
_audit_update_record
;
2018-05-09 deposited with the CCDC.
2018-05-25 downloaded from the CCDC.
;
_cell_angle_alpha 73.9060(10)
_cell_angle_beta 69.5690(10)
_cell_angle_gamma 68.3040(10)
_cell_formula_units_Z 1
_cell_length_a 12.2267(3)
_cell_length_b 13.3049(4)
_cell_length_c 13.5035(4)
_cell_measurement_reflns_used 9932
_cell_measurement_temperature 150(2)
_cell_measurement_theta_max 69.64
_cell_measurement_theta_min 3.63
_cell_volume 1884.77(9)
_computing_cell_refinement 'SAINT (Bruker, 2013)'
_computing_data_collection 'APEX2 (Bruker, 2014)'
_computing_data_reduction 'SAINT (Bruker, 2013)'
_computing_molecular_graphics 'Bruker SHELXTL'
_computing_publication_material 'Bruker SHELXTL'
_computing_structure_refinement 'SHELXL-2014 (Sheldrick 2014)'
_computing_structure_solution 'SHELXS-97 (Sheldrick 2008)'
_diffrn_ambient_temperature 150(2)
_diffrn_detector_area_resol_mean 8.3333
_diffrn_measured_fraction_theta_full 0.941
_diffrn_measured_fraction_theta_max 0.999
_diffrn_measurement_device_type 'Bruker APEX-II CCD'
_diffrn_measurement_method '\f and \w scans'
_diffrn_radiation_monochromator multilayer
_diffrn_radiation_type CuK\a
_diffrn_radiation_wavelength 1.54178
_diffrn_reflns_av_R_equivalents 0.0328
_diffrn_reflns_av_unetI/netI 0.0266
_diffrn_reflns_Laue_measured_fraction_full 0.941
_diffrn_reflns_Laue_measured_fraction_max 0.999
_diffrn_reflns_limit_h_max 13
_diffrn_reflns_limit_h_min -14
_diffrn_reflns_limit_k_max 15
_diffrn_reflns_limit_k_min -15
_diffrn_reflns_limit_l_max 15
_diffrn_reflns_limit_l_min -15
_diffrn_reflns_number 28462
_diffrn_reflns_point_group_measured_fraction_full 0.941
_diffrn_reflns_point_group_measured_fraction_max 0.999
_diffrn_reflns_theta_full 67.679
_diffrn_reflns_theta_max 65.082
_diffrn_reflns_theta_min 3.544
_diffrn_source microfocus
_exptl_absorpt_coefficient_mu 10.766
_exptl_absorpt_correction_T_max 0.50
_exptl_absorpt_correction_T_min 0.30
_exptl_absorpt_correction_type multi-scan
_exptl_absorpt_process_details 'SADABS (Bruker, 2014)'
_exptl_crystal_colour yellow
_exptl_crystal_density_diffrn 1.671
_exptl_crystal_description prism
_exptl_crystal_F_000 952
_exptl_crystal_size_max 0.135
_exptl_crystal_size_mid 0.116
_exptl_crystal_size_min 0.074
_refine_diff_density_max 1.600
_refine_diff_density_min -0.666
_refine_diff_density_rms 0.080
_refine_ls_extinction_method none
_refine_ls_goodness_of_fit_ref 1.039
_refine_ls_hydrogen_treatment constr
_refine_ls_matrix_type full
_refine_ls_number_parameters 500
_refine_ls_number_reflns 6417
_refine_ls_number_restraints 16
_refine_ls_restrained_S_all 1.044
_refine_ls_R_factor_all 0.0321
_refine_ls_R_factor_gt 0.0292
_refine_ls_shift/su_max 0.010
_refine_ls_shift/su_mean 0.001
_refine_ls_structure_factor_coef Fsqd
_refine_ls_weighting_details 'w=1/[\s^2^(Fo^2^)+(0.0395P)^2^+2.9988P] where P=(Fo^2^+2Fc^2^)/3'
_refine_ls_weighting_scheme calc
_refine_ls_wR_factor_gt 0.0754
_refine_ls_wR_factor_ref 0.0776
_reflns_Friedel_coverage 0.000
_reflns_number_gt 5895
_reflns_number_total 6417
_reflns_threshold_expression 'I > 2\s(I)'
_cod_data_source_file c8cc03913e2.cif
_cod_data_source_block ax1507abs
_cod_depositor_comments 'Adding full bibliography for 7121756--7121760.cif.'
_cod_database_code 7121759
_shelx_space_group_comment
;
The symmetry employed for this shelxl refinement is uniquely defined
by the following loop, which should always be used as a source of
symmetry information in preference to the above space-group names.
They are only intended as comments.
;
_shelx_estimated_absorpt_t_min 0.324
_shelx_estimated_absorpt_t_max 0.503
_shelxl_version_number 2014-3

loop_
_space_group_symop_operation_xyz
'x, y, z'
'-x, -y, -z'

loop_
_atom_site_label
_atom_site_type_symbol
_atom_site_fract_x
_atom_site_fract_y
_atom_site_fract_z
_atom_site_U_iso_or_equiv
_atom_site_adp_type
_atom_site_occupancy
_atom_site_site_symmetry_order
_atom_site_calc_flag
_atom_site_refinement_flags_posn
_atom_site_refinement_flags_adp
_atom_site_refinement_flags_occupancy
_atom_site_disorder_assembly
_atom_site_disorder_group
Rh1 Rh 0.82962(2) 0.82939(2) 0.73144(2) 0.01994(8) Uani 1 1 d . . . . .
Rh2 Rh 0.81715(2) 0.63204(2) 0.65177(2) 0.02820(8) Uani 1 1 d . . . . .
Cl1 Cl 0.82314(9) 0.81235(7) 0.55982(7) 0.0395(2) Uani 1 1 d . . . . .
Cl2 Cl 0.95602(8) 0.63879(6) 0.73586(7) 0.03458(19) Uani 1 1 d . . . . .
P1 P 0.86971(7) 0.84790(6) 0.86821(6) 0.02176(16) Uani 1 1 d . . . . .
P2 P 0.31357(7) 1.01385(6) 1.27120(6) 0.02081(16) Uani 1 1 d . . . . .
O1 O 0.78169(19) 0.8311(2) 0.99075(18) 0.0317(5) Uani 1 1 d . . . . .
O2 O 0.35683(18) 0.96684(17) 1.15927(17) 0.0242(4) Uani 1 1 d . . . . .
C1 C 0.6667(3) 0.8169(3) 1.0227(2) 0.0242(6) Uani 1 1 d . . . . .
C2 C 0.5718(3) 0.8956(2) 1.0770(2) 0.0228(6) Uani 1 1 d . . . . .
H2 H 0.5857 0.9575 1.0866 0.027 Uiso 1 1 calc R U . . .
C3 C 0.4565(3) 0.8823(2) 1.1170(2) 0.0226(6) Uani 1 1 d . . . . .
C4 C 0.4350(3) 0.7919(3) 1.1042(3) 0.0268(7) Uani 1 1 d . . . . .
H4 H 0.3555 0.7832 1.1322 0.032 Uiso 1 1 calc R U . . .
C5 C 0.5322(3) 0.7149(3) 1.0496(3) 0.0315(7) Uani 1 1 d . . . . .
H5 H 0.5190 0.6524 1.0407 0.038 Uiso 1 1 calc R U . . .
C6 C 0.6491(3) 0.7267(3) 1.0075(3) 0.0304(7) Uani 1 1 d . . . . .
H6 H 0.7149 0.6738 0.9692 0.037 Uiso 1 1 calc R U . . .
C7 C 1.0107(3) 0.7470(2) 0.8934(3) 0.0232(6) Uani 1 1 d . . . . .
C8 C 1.0081(3) 0.6599(3) 0.9778(3) 0.0385(8) Uani 1 1 d . . . . .
H8 H 0.9318 0.6543 1.0262 0.046 Uiso 1 1 calc R U . . .
C9 C 1.1153(4) 0.5811(3) 0.9925(4) 0.0495(10) Uani 1 1 d . . . . .
H9 H 1.1123 0.5208 1.0499 0.059 Uiso 1 1 calc R U . . .
C10 C 1.2270(3) 0.5897(3) 0.9239(4) 0.0447(9) Uani 1 1 d . . . . .
H10 H 1.3009 0.5368 0.9353 0.054 Uiso 1 1 calc R U . . .
C11 C 1.2304(3) 0.6744(3) 0.8399(3) 0.0397(9) Uani 1 1 d . . . . .
H11 H 1.3071 0.6796 0.7919 0.048 Uiso 1 1 calc R U . . .
C12 C 1.1234(3) 0.7533(3) 0.8236(3) 0.0300(7) Uani 1 1 d . . . . .
H12 H 1.1271 0.8118 0.7644 0.036 Uiso 1 1 calc R U . . .
C13 C 0.8946(3) 0.9762(3) 0.8643(3) 0.0286(7) Uani 1 1 d . . . . .
C15 C 0.8860(4) 1.1180(4) 0.9472(4) 0.0525(11) Uani 1 1 d . . . . .
H15 H 0.8623 1.1493 1.0096 0.063 Uiso 1 1 calc R U . . .
C16 C 0.9435(4) 1.1692(3) 0.8499(4) 0.0540(11) Uani 1 1 d . . . . .
H16 H 0.9600 1.2349 0.8456 0.065 Uiso 1 1 calc R U . . .
C17 C 0.9772(4) 1.1249(3) 0.7591(4) 0.0517(11) Uani 1 1 d . . . . .
H17 H 1.0176 1.1596 0.6920 0.062 Uiso 1 1 calc R U . . .
C18 C 0.9519(3) 1.0293(3) 0.7661(3) 0.0368(8) Uani 1 1 d . . . . .
H18 H 0.9740 0.9995 0.7030 0.044 Uiso 1 1 calc R U . . .
C19 C 0.4520(3) 1.0285(3) 1.2808(3) 0.0266(7) Uani 1 1 d . . . . .
C20 C 0.5097(4) 0.9689(4) 1.3594(4) 0.0501(11) Uani 1 1 d . . . . .
H20 H 0.4773 0.9162 1.4135 0.060 Uiso 1 1 calc R U . . .
C21 C 0.6159(5) 0.9858(5) 1.3598(5) 0.0727(16) Uani 1 1 d . . . . .
H21 H 0.6557 0.9442 1.4140 0.087 Uiso 1 1 calc R U . . .
C22 C 0.6625(4) 1.0620(4) 1.2827(5) 0.0606(13) Uani 1 1 d . . . . .
H22 H 0.7353 1.0725 1.2826 0.073 Uiso 1 1 calc R U . . .
C23 C 0.6041(4) 1.1238(3) 1.2049(3) 0.0440(9) Uani 1 1 d . . . . .
H23 H 0.6363 1.1770 1.1513 0.053 Uiso 1 1 calc R U . . .
C24 C 0.4983(3) 1.1080(3) 1.2051(3) 0.0330(7) Uani 1 1 d . . . . .
H24 H 0.4569 1.1521 1.1527 0.040 Uiso 1 1 calc R U . . .
C25 C 0.2849(3) 0.8999(3) 1.3766(3) 0.0248(6) Uani 1 1 d . . . . .
C26 C 0.1721(3) 0.9173(3) 1.4541(3) 0.0299(7) Uani 1 1 d . . . . .
H26 H 0.1123 0.9873 1.4501 0.036 Uiso 1 1 calc R U . . .
C27 C 0.1464(3) 0.8333(3) 1.5367(3) 0.0349(8) Uani 1 1 d . . . . .
H27 H 0.0684 0.8453 1.5880 0.042 Uiso 1 1 calc R U . . .
C28 C 0.2340(4) 0.7320(3) 1.5448(3) 0.0370(8) Uani 1 1 d . . . . .
H28 H 0.2172 0.6751 1.6028 0.044 Uiso 1 1 calc R U . . .
C29 C 0.3461(4) 0.7138(3) 1.4683(3) 0.0387(8) Uani 1 1 d . . . . .
H29 H 0.4061 0.6439 1.4737 0.046 Uiso 1 1 calc R U . . .
C30 C 0.3716(3) 0.7966(3) 1.3838(3) 0.0324(7) Uani 1 1 d . . . . .
H30 H 0.4484 0.7830 1.3308 0.039 Uiso 1 1 calc R U . . .
C31 C 0.8484(11) 0.4637(19) 0.6956(15) 0.047(3) Uani 0.556(10) 1 d D . P A 1
H31 H 0.9166 0.4304 0.7306 0.056 Uiso 0.556(10) 1 calc R U P A 1
C32 C 0.7393(11) 0.5232(10) 0.7676(9) 0.051(3) Uani 0.556(10) 1 d D . P A 1
H32 H 0.7511 0.5169 0.8390 0.061 Uiso 0.556(10) 1 calc R U P A 1
C33 C 0.6068(13) 0.544(2) 0.7742(11) 0.083(5) Uani 0.556(10) 1 d D . P A 1
H33A H 0.5530 0.5927 0.8270 0.099 Uiso 0.556(10) 1 calc R U P A 1
H33B H 0.5876 0.4732 0.7997 0.099 Uiso 0.556(10) 1 calc R U P A 1
C34 C 0.5805(11) 0.5958(12) 0.6658(9) 0.074(3) Uani 0.556(10) 1 d D . P A 1
H34A H 0.5857 0.5371 0.6310 0.089 Uiso 0.556(10) 1 calc R U P A 1
H34B H 0.4954 0.6457 0.6781 0.089 Uiso 0.556(10) 1 calc R U P A 1
C35 C 0.6639(10) 0.6583(12) 0.5913(8) 0.054(3) Uani 0.556(10) 1 d D . P A 1
H35 H 0.6224 0.7368 0.5655 0.065 Uiso 0.556(10) 1 calc R U P A 1
C36 C 0.7792(10) 0.6116(10) 0.5221(10) 0.045(2) Uani 0.556(10) 1 d D . P A 1
H36 H 0.8042 0.6612 0.4535 0.053 Uiso 0.556(10) 1 calc R U P A 1
C37 C 0.8256(11) 0.4912(7) 0.5145(7) 0.047(2) Uani 0.556(10) 1 d D . P A 1
H37A H 0.7568 0.4719 0.5104 0.056 Uiso 0.556(10) 1 calc R U P A 1
H37B H 0.8889 0.4831 0.4450 0.056 Uiso 0.556(10) 1 calc R U P A 1
C38 C 0.8785(12) 0.4062(14) 0.5977(12) 0.077(5) Uani 0.556(10) 1 d D . P A 1
H38A H 0.9682 0.3757 0.5688 0.093 Uiso 0.556(10) 1 calc R U P A 1
H38B H 0.8419 0.3455 0.6205 0.093 Uiso 0.556(10) 1 calc R U P A 1
C31' C 0.8905(13) 0.456(2) 0.6704(19) 0.045(4) Uani 0.444(10) 1 d D . P A 2
H31' H 0.9767 0.4181 0.6742 0.054 Uiso 0.444(10) 1 calc R U P A 2
C32' C 0.7944(14) 0.4841(11) 0.7639(13) 0.049(3) Uani 0.444(10) 1 d D . P A 2
H32' H 0.8227 0.4710 0.8288 0.059 Uiso 0.444(10) 1 calc R U P A 2
C33' C 0.6686(13) 0.4748(12) 0.7884(15) 0.099(7) Uani 0.444(10) 1 d D . P A 2
H33C H 0.6337 0.4604 0.8671 0.118 Uiso 0.444(10) 1 calc R U P A 2
H33D H 0.6748 0.4117 0.7594 0.118 Uiso 0.444(10) 1 calc R U P A 2
C34' C 0.5824(15) 0.5788(18) 0.741(2) 0.115(12) Uani 0.444(10) 1 d D . P A 2
H34C H 0.5252 0.5579 0.7192 0.138 Uiso 0.444(10) 1 calc R U P A 2
H34D H 0.5332 0.6253 0.7965 0.138 Uiso 0.444(10) 1 calc R U P A 2
C35' C 0.6495(13) 0.6444(12) 0.6449(16) 0.084(6) Uani 0.444(10) 1 d D . P A 2
H35' H 0.5985 0.7224 0.6298 0.101 Uiso 0.444(10) 1 calc R U P A 2
C36' C 0.7347(14) 0.6055(11) 0.5502(17) 0.064(6) Uani 0.444(10) 1 d D . P A 2
H36' H 0.7320 0.6626 0.4841 0.077 Uiso 0.444(10) 1 calc R U P A 2
C37' C 0.7684(16) 0.4946(12) 0.5297(17) 0.085(6) Uani 0.444(10) 1 d D . P A 2
H37C H 0.8205 0.4893 0.4552 0.101 Uiso 0.444(10) 1 calc R U P A 2
H37D H 0.6940 0.4755 0.5391 0.101 Uiso 0.444(10) 1 calc R U P A 2
C38' C 0.8366(13) 0.4181(13) 0.6072(15) 0.054(4) Uani 0.444(10) 1 d D . P A 2
H38C H 0.9051 0.3633 0.5668 0.065 Uiso 0.444(10) 1 calc R U P A 2
H38D H 0.7808 0.3780 0.6603 0.065 Uiso 0.444(10) 1 calc R U P A 2
C14 C 0.8619(3) 1.0214(3) 0.9554(3) 0.0394(8) Uani 1 1 d . . . . .
H14 H 0.8232 0.9863 1.0232 0.047 Uiso 1 1 calc R U . . .
C39 C 0.7638(4) 0.5851(4) 0.2389(4) 0.0626(13) Uani 1 1 d . . . . .
H39A H 0.8330 0.5247 0.2598 0.075 Uiso 1 1 calc R U . . .
H39B H 0.7753 0.5886 0.1618 0.075 Uiso 1 1 calc R U . . .
Cl3 Cl 0.76840(17) 0.70812(14) 0.25640(12) 0.0838(4) Uani 1 1 d . . . . .
Cl4 Cl 0.62751(10) 0.55435(10) 0.31268(10) 0.0639(3) Uani 1 1 d . . . . .

loop_
_atom_site_aniso_label
_atom_site_aniso_U_11
_atom_site_aniso_U_22
_atom_site_aniso_U_33
_atom_site_aniso_U_23
_atom_site_aniso_U_13
_atom_site_aniso_U_12
Rh1 0.01698(12) 0.01813(12) 0.02100(12) -0.00490(8) -0.00178(8) -0.00333(9)
Rh2 0.02802(14) 0.02779(14) 0.03006(14) -0.00939(10) -0.00706(10) -0.00754(10)
Cl1 0.0617(6) 0.0264(4) 0.0288(4) -0.0060(3) -0.0183(4) -0.0051(4)
Cl2 0.0352(4) 0.0219(4) 0.0496(5) -0.0127(3) -0.0214(4) 0.0020(3)
P1 0.0155(3) 0.0231(4) 0.0233(4) -0.0070(3) -0.0029(3) -0.0022(3)
P2 0.0174(3) 0.0201(4) 0.0204(4) -0.0034(3) -0.0022(3) -0.0036(3)
O1 0.0166(10) 0.0504(15) 0.0240(12) -0.0114(10) -0.0013(9) -0.0060(10)
O2 0.0171(10) 0.0266(11) 0.0226(11) -0.0081(9) -0.0026(8) 0.0005(8)
C1 0.0163(14) 0.0279(16) 0.0214(15) -0.0025(12) -0.0031(12) -0.0021(12)
C2 0.0223(15) 0.0223(15) 0.0202(15) -0.0015(12) -0.0053(12) -0.0049(12)
C3 0.0202(15) 0.0216(15) 0.0187(14) -0.0024(11) -0.0030(12) -0.0012(12)
C4 0.0229(15) 0.0274(16) 0.0261(16) -0.0004(13) -0.0028(12) -0.0098(13)
C5 0.0385(19) 0.0203(15) 0.0329(18) -0.0028(13) -0.0058(15) -0.0108(14)
C6 0.0299(17) 0.0240(16) 0.0270(17) -0.0069(13) -0.0036(13) 0.0012(13)
C7 0.0194(14) 0.0230(15) 0.0272(16) -0.0081(12) -0.0059(12) -0.0042(12)
C8 0.0282(18) 0.039(2) 0.038(2) 0.0017(16) -0.0059(15) -0.0083(15)
C9 0.043(2) 0.038(2) 0.054(3) 0.0052(19) -0.0197(19) -0.0003(18)
C10 0.0297(19) 0.037(2) 0.062(3) -0.0124(19) -0.0217(18) 0.0075(16)
C11 0.0195(16) 0.039(2) 0.059(2) -0.0206(18) -0.0050(16) -0.0042(15)
C12 0.0216(16) 0.0287(17) 0.0371(19) -0.0089(14) -0.0044(14) -0.0059(13)
C13 0.0222(15) 0.0253(16) 0.0404(19) -0.0123(14) -0.0159(14) 0.0024(13)
C15 0.046(2) 0.049(2) 0.077(3) -0.039(2) -0.028(2) 0.0013(19)
C16 0.062(3) 0.031(2) 0.083(3) -0.012(2) -0.034(3) -0.0139(19)
C17 0.064(3) 0.033(2) 0.066(3) -0.0015(19) -0.028(2) -0.020(2)
C18 0.039(2) 0.0299(18) 0.044(2) -0.0049(16) -0.0139(16) -0.0123(15)
C19 0.0222(15) 0.0271(16) 0.0304(17) -0.0089(13) -0.0061(13) -0.0057(13)
C20 0.053(2) 0.054(2) 0.055(3) 0.012(2) -0.032(2) -0.030(2)
C21 0.071(3) 0.076(3) 0.095(4) 0.016(3) -0.062(3) -0.033(3)
C22 0.043(2) 0.062(3) 0.094(4) -0.008(3) -0.031(2) -0.028(2)
C23 0.039(2) 0.046(2) 0.054(2) -0.0105(19) -0.0077(18) -0.0242(18)
C24 0.0298(17) 0.0339(18) 0.0359(19) -0.0061(15) -0.0069(15) -0.0121(15)
C25 0.0250(15) 0.0230(15) 0.0246(16) -0.0030(12) -0.0046(12) -0.0081(12)
C26 0.0236(16) 0.0270(16) 0.0328(18) -0.0049(14) -0.0033(13) -0.0049(13)
C27 0.0303(18) 0.0343(18) 0.0316(18) -0.0033(15) 0.0022(14) -0.0123(15)
C28 0.048(2) 0.0275(17) 0.0293(18) -0.0007(14) -0.0031(16) -0.0149(16)
C29 0.045(2) 0.0220(16) 0.0350(19) -0.0019(14) -0.0041(16) -0.0029(15)
C30 0.0299(17) 0.0277(17) 0.0283(17) -0.0049(14) 0.0010(14) -0.0044(14)
C31 0.062(2) 0.033(8) 0.059(12) 0.005(7) -0.032(8) -0.024(9)
C32 0.062(2) 0.055(7) 0.038(5) 0.015(5) -0.022(5) -0.029(5)
C33 0.062(2) 0.118(15) 0.066(7) 0.024(9) -0.013(7) -0.058(8)
C34 0.062(2) 0.102(9) 0.072(8) 0.000(7) -0.023(6) -0.045(5)
C35 0.062(2) 0.069(7) 0.051(6) 0.007(5) -0.041(5) -0.029(5)
C36 0.062(2) 0.062(6) 0.035(4) -0.010(4) -0.025(5) -0.033(5)
C37 0.062(2) 0.048(5) 0.050(5) -0.026(4) -0.029(4) -0.013(5)
C38 0.062(2) 0.054(8) 0.125(12) -0.055(8) -0.039(7) 0.014(7)
C31' 0.062(2) 0.018(5) 0.052(9) -0.004(6) -0.014(8) -0.011(9)
C32' 0.062(2) 0.030(7) 0.056(8) 0.008(7) -0.010(8) -0.030(6)
C33' 0.062(2) 0.080(10) 0.146(16) -0.040(11) 0.035(10) -0.057(7)
C34' 0.062(2) 0.13(2) 0.18(3) -0.05(3) -0.005(15) -0.065(10)
C35' 0.062(2) 0.045(8) 0.19(2) -0.043(12) -0.098(9) 0.014(7)
C36' 0.062(2) 0.033(6) 0.127(19) -0.027(9) -0.070(9) 0.004(7)
C37' 0.062(2) 0.062(8) 0.168(17) -0.051(9) -0.073(9) 0.000(7)
C38' 0.062(2) 0.011(5) 0.108(12) -0.014(6) -0.059(7) 0.006(6)
C14 0.0304(18) 0.046(2) 0.046(2) -0.0224(18) -0.0140(16) -0.0021(16)
C39 0.047(3) 0.059(3) 0.062(3) -0.003(2) -0.010(2) -0.004(2)
Cl3 0.1110(12) 0.0900(10) 0.0619(8) 0.0010(7) -0.0334(8) -0.0442(9)
Cl4 0.0462(6) 0.0542(6) 0.0679(7) -0.0104(5) -0.0021(5) -0.0023(5)

loop_
_atom_type_symbol
_atom_type_description
_atom_type_scat_dispersion_real
_atom_type_scat_dispersion_imag
_atom_type_scat_source
C C 0.0181 0.0091 'International Tables Vol C Tables 4.2.6.8 and 6.1.1.4'
H H 0.0000 0.0000 'International Tables Vol C Tables 4.2.6.8 and 6.1.1.4'
O O 0.0492 0.0322 'International Tables Vol C Tables 4.2.6.8 and 6.1.1.4'
P P 0.2955 0.4335 'International Tables Vol C Tables 4.2.6.8 and 6.1.1.4'
Cl Cl 0.3639 0.7018 'International Tables Vol C Tables 4.2.6.8 and 6.1.1.4'
Rh Rh 0.0927 3.6045 'International Tables Vol C Tables 4.2.6.8 and 6.1.1.4'

loop_
_geom_angle_atom_site_label_1
_geom_angle_atom_site_label_2
_geom_angle_atom_site_label_3
_geom_angle
_geom_angle_site_symmetry_1
_geom_angle_site_symmetry_3
P1 Rh1 P2 93.19(3) . 2_677
P1 Rh1 Cl1 169.05(3) . .
P2 Rh1 Cl1 90.94(3) 2_677 .
P1 Rh1 Cl2 93.96(3) . .
P2 Rh1 Cl2 167.82(3) 2_677 .
Cl1 Rh1 Cl2 83.83(3) . .
C32 Rh2 C36 98.8(5) . .
C32 Rh2 C31 41.1(4) . .
C36 Rh2 C31 83.9(6) . .
C35' Rh2 C36' 40.0(5) . .
C35' Rh2 C31' 97.3(6) . .
C36' Rh2 C31' 81.4(7) . .
C35' Rh2 C32' 81.8(6) . .
C36' Rh2 C32' 91.6(6) . .
C31' Rh2 C32' 38.4(5) . .
C32 Rh2 C35 82.1(4) . .
C36 Rh2 C35 38.9(4) . .
C31 Rh2 C35 94.0(5) . .
C35' Rh2 Cl2 154.1(5) . .
C32 Rh2 Cl2 99.2(3) . .
C36 Rh2 Cl2 151.5(3) . .
C31 Rh2 Cl2 95.3(4) . .
C36' Rh2 Cl2 165.6(4) . .
C31' Rh2 Cl2 90.8(5) . .
C32' Rh2 Cl2 89.7(4) . .
C35 Rh2 Cl2 167.1(4) . .
C35' Rh2 Cl1 98.1(5) . .
C32 Rh2 Cl1 153.7(4) . .
C36 Rh2 Cl1 88.2(3) . .
C31 Rh2 Cl1 164.9(4) . .
C36' Rh2 Cl1 95.8(5) . .
C31' Rh2 Cl1 152.0(5) . .
C32' Rh2 Cl1 168.3(4) . .
C35 Rh2 Cl1 87.9(4) . .
Cl2 Rh2 Cl1 85.42(3) . .
Rh2 Cl1 Rh1 82.42(3) . .
Rh2 Cl2 Rh1 82.32(3) . .
O1 P1 C13 100.00(15) . .
O1 P1 C7 97.12(13) . .
C13 P1 C7 101.48(14) . .
O1 P1 Rh1 122.90(9) . .
C13 P1 Rh1 118.19(11) . .
C7 P1 Rh1 113.27(10) . .
O2 P2 C25 104.97(13) . .
O2 P2 C19 104.55(13) . .
C25 P2 C19 104.51(15) . .
O2 P2 Rh1 111.71(8) . 2_677
C25 P2 Rh1 119.07(11) . 2_677
C19 P2 Rh1 110.81(11) . 2_677
C1 O1 P1 127.2(2) . .
C3 O2 P2 132.3(2) . .
C6 C1 C2 121.8(3) . .
C6 C1 O1 122.2(3) . .
C2 C1 O1 115.9(3) . .
C3 C2 C1 118.7(3) . .
C3 C2 H2 120.6 . .
C1 C2 H2 120.6 . .
C2 C3 C4 121.4(3) . .
C2 C3 O2 119.7(3) . .
C4 C3 O2 118.5(3) . .
C5 C4 C3 118.2(3) . .
C5 C4 H4 120.9 . .
C3 C4 H4 120.9 . .
C4 C5 C6 121.7(3) . .
C4 C5 H5 119.1 . .
C6 C5 H5 119.1 . .
C1 C6 C5 118.2(3) . .
C1 C6 H6 120.9 . .
C5 C6 H6 120.9 . .
C8 C7 C12 118.5(3) . .
C8 C7 P1 121.4(2) . .
C12 C7 P1 120.0(2) . .
C9 C8 C7 120.7(3) . .
C9 C8 H8 119.6 . .
C7 C8 H8 119.6 . .
C8 C9 C10 120.1(4) . .
C8 C9 H9 119.9 . .
C10 C9 H9 119.9 . .
C11 C10 C9 119.6(3) . .
C11 C10 H10 120.2 . .
C9 C10 H10 120.2 . .
C10 C11 C12 120.8(3) . .
C10 C11 H11 119.6 . .
C12 C11 H11 119.6 . .
C11 C12 C7 120.2(3) . .
C11 C12 H12 119.9 . .
C7 C12 H12 119.9 . .
C14 C13 C18 118.7(3) . .
C14 C13 P1 122.7(3) . .
C18 C13 P1 118.6(3) . .
C16 C15 C14 121.0(4) . .
C16 C15 H15 119.5 . .
C14 C15 H15 119.5 . .
C17 C16 C15 119.9(4) . .
C17 C16 H16 120.0 . .
C15 C16 H16 120.0 . .
C16 C17 C18 119.6(4) . .
C16 C17 H17 120.2 . .
C18 C17 H17 120.2 . .
C17 C18 C13 121.0(4) . .
C17 C18 H18 119.5 . .
C13 C18 H18 119.5 . .
C20 C19 C24 118.8(3) . .
C20 C19 P2 124.4(3) . .
C24 C19 P2 116.7(3) . .
C19 C20 C21 120.2(4) . .
C19 C20 H20 119.9 . .
C21 C20 H20 119.9 . .
C22 C21 C20 120.2(4) . .
C22 C21 H21 119.9 . .
C20 C21 H21 119.9 . .
C21 C22 C23 120.1(4) . .
C21 C22 H22 120.0 . .
C23 C22 H22 120.0 . .
C22 C23 C24 119.7(4) . .
C22 C23 H23 120.1 . .
C24 C23 H23 120.1 . .
C23 C24 C19 120.9(4) . .
C23 C24 H24 119.6 . .
C19 C24 H24 119.6 . .
C26 C25 C30 118.9(3) . .
C26 C25 P2 118.4(2) . .
C30 C25 P2 122.7(2) . .
C27 C26 C25 120.6(3) . .
C27 C26 H26 119.7 . .
C25 C26 H26 119.7 . .
C28 C27 C26 120.1(3) . .
C28 C27 H27 119.9 . .
C26 C27 H27 119.9 . .
C27 C28 C29 119.8(3) . .
C27 C28 H28 120.1 . .
C29 C28 H28 120.1 . .
C28 C29 C30 120.5(3) . .
C28 C29 H29 119.8 . .
C30 C29 H29 119.8 . .
C29 C30 C25 120.1(3) . .
C29 C30 H30 120.0 . .
C25 C30 H30 120.0 . .
C32 C31 C38 136.5(11) . .
C32 C31 Rh2 68.3(10) . .
C38 C31 Rh2 112.6(14) . .
C32 C31 H31 109.9 . .
C38 C31 H31 109.9 . .
Rh2 C31 H31 109.9 . .
C31 C32 C33 128.2(13) . .
C31 C32 Rh2 70.6(11) . .
C33 C32 Rh2 113.4(8) . .
C31 C32 H32 112.4 . .
C33 C32 H32 112.4 . .
Rh2 C32 H32 112.4 . .
C32 C33 C34 111.8(10) . .
C32 C33 H33A 109.3 . .
C34 C33 H33A 109.3 . .
C32 C33 H33B 109.3 . .
C34 C33 H33B 109.3 . .
H33A C33 H33B 107.9 . .
C35 C34 C33 114.7(11) . .
C35 C34 H34A 108.6 . .
C33 C34 H34A 108.6 . .
C35 C34 H34B 108.6 . .
C33 C34 H34B 108.6 . .
H34A C34 H34B 107.6 . .
C36 C35 C34 124.6(13) . .
C36 C35 Rh2 66.6(7) . .
C34 C35 Rh2 111.2(7) . .
C36 C35 H35 114.8 . .
C34 C35 H35 114.8 . .
Rh2 C35 H35 114.8 . .
C35 C36 C37 121.8(10) . .
C35 C36 Rh2 74.5(7) . .
C37 C36 Rh2 109.1(7) . .
C35 C36 H36 114.8 . .
C37 C36 H36 114.8 . .
Rh2 C36 H36 114.8 . .
C38 C37 C36 121.6(10) . .
C38 C37 H37A 106.9 . .
C36 C37 H37A 106.9 . .
C38 C37 H37B 106.9 . .
C36 C37 H37B 106.9 . .
H37A C37 H37B 106.7 . .
C37 C38 C31 107.2(13) . .
C37 C38 H38A 110.3 . .
C31 C38 H38A 110.3 . .
C37 C38 H38B 110.3 . .
C31 C38 H38B 110.3 . .
H38A C38 H38B 108.5 . .
C32' C31' C38' 105.4(14) . .
C32' C31' Rh2 71.4(12) . .
C38' C31' Rh2 107.4(15) . .
C32' C31' H31' 120.7 . .
C38' C31' H31' 120.7 . .
Rh2 C31' H31' 120.7 . .
C31' C32' C33' 124.1(14) . .
C31' C32' Rh2 70.2(15) . .
C33' C32' Rh2 112.2(10) . .
C31' C32' H32' 114.2 . .
C33' C32' H32' 114.2 . .
Rh2 C32' H32' 114.2 . .
C32' C33' C34' 112.3(12) . .
C32' C33' H33C 109.1 . .
C34' C33' H33C 109.1 . .
C32' C33' H33D 109.1 . .
C34' C33' H33D 109.1 . .
H33C C33' H33D 107.9 . .
C35' C34' C33' 112.8(13) . .
C35' C34' H34C 109.0 . .
C33' C34' H34C 109.0 . .
C35' C34' H34D 109.0 . .
C33' C34' H34D 109.0 . .
H34C C34' H34D 107.8 . .
C36' C35' C34' 126.5(16) . .
C36' C35' Rh2 73.7(8) . .
C34' C35' Rh2 113.3(11) . .
C36' C35' H35' 112.4 . .
C34' C35' H35' 112.4 . .
Rh2 C35' H35' 112.4 . .
C35' C36' C37' 124.6(17) . .
C35' C36' Rh2 66.3(8) . .
C37' C36' Rh2 118.4(10) . .
C35' C36' H36' 113.2 . .
C37' C36' H36' 113.2 . .
Rh2 C36' H36' 113.2 . .
C36' C37' C38' 107.8(14) . .
C36' C37' H37C 110.1 . .
C38' C37' H37C 110.1 . .
C36' C37' H37D 110.1 . .
C38' C37' H37D 110.1 . .
H37C C37' H37D 108.5 . .
C37' C38' C31' 123.1(16) . .
C37' C38' H38C 106.5 . .
C31' C38' H38C 106.5 . .
C37' C38' H38D 106.5 . .
C31' C38' H38D 106.5 . .
H38C C38' H38D 106.5 . .
C13 C14 C15 119.7(4) . .
C13 C14 H14 120.1 . .
C15 C14 H14 120.1 . .
Cl3 C39 Cl4 114.0(3) . .
Cl3 C39 H39A 108.8 . .
Cl4 C39 H39A 108.8 . .
Cl3 C39 H39B 108.8 . .
Cl4 C39 H39B 108.8 . .
H39A C39 H39B 107.7 . .

loop_
_geom_bond_atom_site_label_1
_geom_bond_atom_site_label_2
_geom_bond_distance
_geom_bond_site_symmetry_2
Rh1 P1 2.1646(8) .
Rh1 P2 2.1723(8) 2_677
Rh1 Cl1 2.4210(8) .
Rh1 Cl2 2.4301(8) .
Rh2 C35' 2.028(13) .
Rh2 C32 2.043(10) .
Rh2 C36 2.070(12) .
Rh2 C31 2.07(2) .
Rh2 C36' 2.126(16) .
Rh2 C31' 2.15(3) .
Rh2 C32' 2.168(12) .
Rh2 C35 2.173(11) .
Rh2 Cl2 2.3865(8) .
Rh2 Cl1 2.3911(9) .
P1 O1 1.636(2) .
P1 C13 1.825(3) .
P1 C7 1.825(3) .
P2 O2 1.636(2) .
P2 C25 1.815(3) .
P2 C19 1.825(3) .
P2 Rh1 2.1723(8) 2_677
O1 C1 1.388(4) .
O2 C3 1.390(4) .
C1 C6 1.373(5) .
C1 C2 1.384(4) .
C2 C3 1.382(4) .
C2 H2 0.9500 .
C3 C4 1.389(5) .
C4 C5 1.383(5) .
C4 H4 0.9500 .
C5 C6 1.392(5) .
C5 H5 0.9500 .
C6 H6 0.9500 .
C7 C8 1.383(5) .
C7 C12 1.389(4) .
C8 C9 1.381(5) .
C8 H8 0.9500 .
C9 C10 1.382(6) .
C9 H9 0.9500 .
C10 C11 1.361(6) .
C10 H10 0.9500 .
C11 C12 1.386(5) .
C11 H11 0.9500 .
C12 H12 0.9500 .
C13 C14 1.387(5) .
C13 C18 1.395(5) .
C15 C16 1.377(7) .
C15 C14 1.390(6) .
C15 H15 0.9500 .
C16 C17 1.373(7) .
C16 H16 0.9500 .
C17 C18 1.389(5) .
C17 H17 0.9500 .
C18 H18 0.9500 .
C19 C20 1.376(5) .
C19 C24 1.386(5) .
C20 C21 1.400(6) .
C20 H20 0.9500 .
C21 C22 1.366(7) .
C21 H21 0.9500 .
C22 C23 1.379(7) .
C22 H22 0.9500 .
C23 C24 1.384(5) .
C23 H23 0.9500 .
C24 H24 0.9500 .
C25 C26 1.394(5) .
C25 C30 1.394(5) .
C26 C27 1.385(5) .
C26 H26 0.9500 .
C27 C28 1.380(5) .
C27 H27 0.9500 .
C28 C29 1.381(5) .
C28 H28 0.9500 .
C29 C30 1.387(5) .
C29 H29 0.9500 .
C30 H30 0.9500 .
C31 C32 1.447(13) .
C31 C38 1.575(15) .
C31 H31 1.0000 .
C32 C33 1.515(14) .
C32 H32 1.0000 .
C33 C34 1.526(9) .
C33 H33A 0.9900 .
C33 H33B 0.9900 .
C34 C35 1.480(14) .
C34 H34A 0.9900 .
C34 H34B 0.9900 .
C35 C36 1.414(13) .
C35 H35 1.0000 .
C36 C37 1.508(14) .
C36 H36 1.0000 .
C37 C38 1.490(9) .
C37 H37A 0.9900 .
C37 H37B 0.9900 .
C38 H38A 0.9900 .
C38 H38B 0.9900 .
C31' C32' 1.421(15) .
C31' C38' 1.514(17) .
C31' H31' 1.0000 .
C32' C33' 1.501(14) .
C32' H32' 1.0000 .
C33' C34' 1.530(10) .
C33' H33C 0.9900 .
C33' H33D 0.9900 .
C34' C35' 1.508(17) .
C34' H34C 0.9900 .
C34' H34D 0.9900 .
C35' C36' 1.424(17) .
C35' H35' 1.0000 .
C36' C37' 1.46(2) .
C36' H36' 1.0000 .
C37' C38' 1.489(9) .
C37' H37C 0.9900 .
C37' H37D 0.9900 .
C38' H38C 0.9900 .
C38' H38D 0.9900 .
C14 H14 0.9500 .
C39 Cl3 1.741(6) .
C39 Cl4 1.748(5) .
C39 H39A 0.9900 .
C39 H39B 0.9900 .

loop_
_geom_hbond_atom_site_label_D
_geom_hbond_atom_site_label_H
_geom_hbond_atom_site_label_A
_geom_hbond_distance_DH
_geom_hbond_distance_HA
_geom_hbond_distance_DA
_geom_hbond_angle_DHA
_geom_hbond_site_symmetry_A
C39 H39A Cl2 0.99 2.70 3.665(5) 165.8 2_766

loop_
_geom_torsion_atom_site_label_1
_geom_torsion_atom_site_label_2
_geom_torsion_atom_site_label_3
_geom_torsion_atom_site_label_4
_geom_torsion
_geom_torsion_site_symmetry_1
C13 P1 O1 C1 124.9(3) .
C7 P1 O1 C1 -132.0(3) .
Rh1 P1 O1 C1 -8.3(3) .
C25 P2 O2 C3 -62.3(3) .
C19 P2 O2 C3 47.4(3) .
Rh1 P2 O2 C3 167.3(2) 2_677
P1 O1 C1 C6 64.4(4) .
P1 O1 C1 C2 -119.6(3) .
C6 C1 C2 C3 0.2(5) .
O1 C1 C2 C3 -175.9(3) .
C1 C2 C3 C4 0.4(5) .
C1 C2 C3 O2 -171.6(3) .
P2 O2 C3 C2 -73.3(4) .
P2 O2 C3 C4 114.5(3) .
C2 C3 C4 C5 -0.3(5) .
O2 C3 C4 C5 171.8(3) .
C3 C4 C5 C6 -0.4(5) .
C2 C1 C6 C5 -0.9(5) .
O1 C1 C6 C5 175.0(3) .
C4 C5 C6 C1 1.0(5) .
O1 P1 C7 C8 24.8(3) .
C13 P1 C7 C8 126.6(3) .
Rh1 P1 C7 C8 -105.7(3) .
O1 P1 C7 C12 -158.8(3) .
C13 P1 C7 C12 -57.1(3) .
Rh1 P1 C7 C12 70.7(3) .
C12 C7 C8 C9 0.2(6) .
P1 C7 C8 C9 176.6(3) .
C7 C8 C9 C10 1.3(7) .
C8 C9 C10 C11 -2.0(7) .
C9 C10 C11 C12 1.2(6) .
C10 C11 C12 C7 0.3(6) .
C8 C7 C12 C11 -1.0(5) .
P1 C7 C12 C11 -177.4(3) .
O1 P1 C13 C14 11.3(3) .
C7 P1 C13 C14 -88.2(3) .
Rh1 P1 C13 C14 147.4(2) .
O1 P1 C13 C18 -170.5(3) .
C7 P1 C13 C18 90.0(3) .
Rh1 P1 C13 C18 -34.5(3) .
C14 C15 C16 C17 0.5(7) .
C15 C16 C17 C18 0.5(7) .
C16 C17 C18 C13 -1.1(6) .
C14 C13 C18 C17 0.7(5) .
P1 C13 C18 C17 -177.6(3) .
O2 P2 C19 C20 -115.0(3) .
C25 P2 C19 C20 -5.0(4) .
Rh1 P2 C19 C20 124.5(3) 2_677
O2 P2 C19 C24 67.1(3) .
C25 P2 C19 C24 177.2(3) .
Rh1 P2 C19 C24 -53.4(3) 2_677
C24 C19 C20 C21 -2.4(7) .
P2 C19 C20 C21 179.8(4) .
C19 C20 C21 C22 0.4(9) .
C20 C21 C22 C23 0.9(9) .
C21 C22 C23 C24 -0.2(8) .
C22 C23 C24 C19 -1.8(6) .
C20 C19 C24 C23 3.1(6) .
P2 C19 C24 C23 -178.9(3) .
O2 P2 C25 C26 -127.1(3) .
C19 P2 C25 C26 123.2(3) .
Rh1 P2 C25 C26 -1.1(3) 2_677
O2 P2 C25 C30 53.8(3) .
C19 P2 C25 C30 -55.9(3) .
Rh1 P2 C25 C30 179.7(2) 2_677
C30 C25 C26 C27 -0.1(5) .
P2 C25 C26 C27 -179.3(3) .
C25 C26 C27 C28 1.8(6) .
C26 C27 C28 C29 -1.9(6) .
C27 C28 C29 C30 0.4(6) .
C28 C29 C30 C25 1.2(6) .
C26 C25 C30 C29 -1.4(5) .
P2 C25 C30 C29 177.8(3) .
C38 C31 C32 C33 4(4) .
Rh2 C31 C32 C33 104.9(15) .
C38 C31 C32 Rh2 -100(3) .
C31 C32 C33 C34 -54(3) .
Rh2 C32 C33 C34 29(2) .
C32 C33 C34 C35 -25(3) .
C33 C34 C35 C36 85(2) .
C33 C34 C35 Rh2 10(2) .
C34 C35 C36 C37 2.8(17) .
Rh2 C35 C36 C37 103.2(11) .
C34 C35 C36 Rh2 -100.4(10) .
C35 C36 C37 C38 -78.1(15) .
Rh2 C36 C37 C38 5.2(13) .
C36 C37 C38 C31 11.7(17) .
C32 C31 C38 C37 58(3) .
Rh2 C31 C38 C37 -23.3(14) .
C38' C31' C32' C33' 0(3) .
Rh2 C31' C32' C33' 103.9(17) .
C38' C31' C32' Rh2 -103.5(18) .
C31' C32' C33' C34' -88(3) .
Rh2 C32' C33' C34' -8(2) .
C32' C33' C34' C35' 25(3) .
C33' C34' C35' C36' 55(3) .
C33' C34' C35' Rh2 -31(2) .
C34' C35' C36' C37' 2(2) .
Rh2 C35' C36' C37' 109.1(14) .
C34' C35' C36' Rh2 -107.3(15) .
C35' C36' C37' C38' -67.2(19) .
Rh2 C36' C37' C38' 12(2) .
C36' C37' C38' C31' -16(2) .
C32' C31' C38' C37' 87(3) .
Rh2 C31' C38' C37' 12(2) .
C18 C13 C14 C15 0.4(5) .
P1 C13 C14 C15 178.5(3) .
C16 C15 C14 C13 -0.9(6) .
